data_2310702
loop_
_publ_author_name
'Zalkin, A.'
'Sands, D.E.'

_publ_section_title
;
 The crystal structure of Nb Cl5
;
_journal_name_full 'Acta Crystallographica (1,1948-23,1967)'
_journal_page_first 615
_journal_page_last 619
_journal_volume 11
_journal_year 1958
_chemical_formula_sum 'Cl10 Nb2'
_chemical_name_systematic '((Cl4 Nb) Cl2 (Nb Cl4))'
_space_group_IT_number 12
_symmetry_space_group_name_Hall '-C 2y'
_symmetry_space_group_name_H-M 'C 1 2/m 1'
_cell_angle_alpha 90
_cell_angle_beta 90.6
_cell_angle_gamma 90
_cell_formula_units_Z 6
_cell_length_a 18.3
_cell_length_b 17.96
_cell_length_c 5.888
_cell_volume 1935.091
_citation_journal_id_ASTM ACCRA9
_cod_data_source_file Zalkin_ACCRA9_1958_269.cif
_cod_data_source_block Cl10Nb2
_cod_database_code 2310702

loop_
_symmetry_equiv_pos_as_xyz
x,y,z
-x,y,-z
-x,-y,-z
x,-y,z
x+1/2,y+1/2,z
-x+1/2,y+1/2,-z
-x+1/2,-y+1/2,-z
x+1/2,-y+1/2,z

loop_
_atom_site_label
_atom_site_type_symbol
_atom_site_fract_x
_atom_site_fract_y
_atom_site_fract_z
_atom_site_occupancy
_atom_site_U_iso_or_equiv
Cl2 Cl-1 0.056 0.191 0.24 1 0.0
Cl9 Cl-1 0.434 0.098 0.76 1 0.0
Nb1 Nb+5 0 0.1106 0 1 0.0
Cl5 Cl-1 0.279 0.189 0.77 1 0.0
Nb2 Nb+5 0.3333 0.1108 0.525 1 0.0
Cl6 Cl-1 0.232 0.098 0.293 1 0.0
Cl7 Cl-1 0.381 0 0.298 1 0.0
Cl4 Cl-1 0.28 0 0.744 1 0.0
Cl3 Cl-1 0.103 0.097 0.782 1 0.0
Cl1 Cl-1 0.053 0 0.225 1 0.0
Cl8 Cl-1 0.389 0.19 0.285 1 0.0
